data_2205829
loop_
_publ_author_name
'Hoong-Kun Fun'
'Suchada Chantrapromma'
'V. Suni'
'A. Sreekanth'
'S. Sivakumar'
'M. R. Prathapachandra Kurup'

_publ_section_title 4-Morpholinyl{2-[1-(2-pyridinyl)ethylidene]diazan-2-iumylidene}methanethiolate
_journal_issue 5
_journal_name_full 'Acta Crystallographica Section E'
_journal_page_first o1337
_journal_page_last o1339
_journal_paper_doi 10.1107/S1600536805010974
_journal_volume 61
_journal_year 2005
_chemical_formula_iupac 'C12 H16 N4 O1 S1'
_chemical_formula_moiety 'C12 H16 N4 O1 S1'
_chemical_formula_sum 'C12 H16 N4 O S'
_chemical_formula_weight 264.35
_chemical_melting_point 461
_chemical_name_common 4-morpholinyl{2-[1-(2-pyridinyl)ethylidene]diazan-2-iumylidene}methanethiolate
_chemical_name_systematic 4-morpholinyl{2-[1-(2-pyridinyl)ethylidene]diazan-2-iumylidene}methanethiolate
_space_group_IT_number 14
_symmetry_cell_setting monoclinic
_symmetry_space_group_name_Hall '-P 2ybc'
_symmetry_space_group_name_H-M 'P 1 21/c 1'
_atom_sites_solution_hydrogens geom
_atom_sites_solution_primary direct
_atom_sites_solution_secondary difmap
_audit_creation_method SHELXL97
_cell_angle_alpha 90.00
_cell_angle_beta 108.7760(10)
_cell_angle_gamma 90.00
_cell_formula_units_Z 8
_cell_length_a 14.158(9)
_cell_length_b 11.075(7)
_cell_length_c 17.8770(10)
_cell_measurement_reflns_used 14456
_cell_measurement_temperature 293(2)
_cell_measurement_theta_max 26.50
_cell_measurement_theta_min 2.20
_cell_volume 2654(2)
_computing_cell_refinement 'SAINT (Siemens, 1996)'
_computing_data_collection 'SMART (Siemens, 1996)'
_computing_data_reduction SAINT
_computing_molecular_graphics SHELXTL
_computing_publication_material 'SHELXTL and PLATON (Spek, 2003)'
_computing_structure_refinement SHELXTL
_computing_structure_solution 'SHELXTL (Sheldrick, 1997)'
_diffrn_ambient_temperature 293(2)
_diffrn_detector_area_resol_mean 8.33
_diffrn_measured_fraction_theta_full 0.996
_diffrn_measured_fraction_theta_max 0.996
_diffrn_measurement_device_type 'Siemens SMART CCD area-detector'
_diffrn_measurement_method \w
_diffrn_radiation_monochromator graphite
_diffrn_radiation_source 'fine-focus sealed tube'
_diffrn_radiation_type MoK\a
_diffrn_radiation_wavelength 0.71073
_diffrn_reflns_av_R_equivalents 0.0202
_diffrn_reflns_av_sigmaI/netI 0.0263
_diffrn_reflns_limit_h_max 17
_diffrn_reflns_limit_h_min -12
_diffrn_reflns_limit_k_max 13
_diffrn_reflns_limit_k_min -13
_diffrn_reflns_limit_l_max 22
_diffrn_reflns_limit_l_min -22
_diffrn_reflns_number 14456
_diffrn_reflns_theta_full 26.50
_diffrn_reflns_theta_max 26.50
_diffrn_reflns_theta_min 2.20
_diffrn_standards_decay_% 0
_diffrn_standards_number 0
_exptl_absorpt_coefficient_mu 0.238
_exptl_absorpt_correction_T_max 0.909
_exptl_absorpt_correction_T_min 0.882
_exptl_absorpt_correction_type multi-scan
_exptl_absorpt_process_details '(SADABS; Sheldrick, 1996)'
_exptl_crystal_colour yellow
_exptl_crystal_density_diffrn 1.323
_exptl_crystal_density_method 'not measured'
_exptl_crystal_description rod
_exptl_crystal_F_000 1120
_exptl_crystal_size_max 0.64
_exptl_crystal_size_mid 0.44
_exptl_crystal_size_min 0.40
_refine_diff_density_max 0.206
_refine_diff_density_min -0.210
_refine_ls_extinction_method none
_refine_ls_goodness_of_fit_ref 1.048
_refine_ls_hydrogen_treatment mixed
_refine_ls_matrix_type full
_refine_ls_number_parameters 335
_refine_ls_number_reflns 5503
_refine_ls_number_restraints 0
_refine_ls_restrained_S_all 1.048
_refine_ls_R_factor_all 0.0658
_refine_ls_R_factor_gt 0.0442
_refine_ls_shift/su_max 0.001
_refine_ls_shift/su_mean 0.000
_refine_ls_structure_factor_coef Fsqd
_refine_ls_weighting_details 'calc w = 1/[\s^2^(Fo^2^)+(0.0543P)^2^+1.0486P] where P=(Fo^2^+2Fc^2^)/3'
_refine_ls_weighting_scheme calc
_refine_ls_wR_factor_gt 0.1091
_refine_ls_wR_factor_ref 0.1249
_reflns_number_gt 4012
_reflns_number_total 5503
_reflns_threshold_expression I>2\s(I)
_cod_data_source_file wn6344.cif
_cod_data_source_block I
_cod_depositor_comments
;
The following automatic conversions were performed:
'_symmetry_cell_setting' value 'Monoclinic' changed to 'monoclinic'
according to '/home/saulius/struct/CIF-dictionaries/cif_core.dic'
dictionary named 'cif_core.dic' version 2.4.1 from 2010-06-29.

Automatic conversion script
Id: cif_fix_enum 1527 2010-12-29 10:47:43Z saulius 

The following automatic conversions were performed:

'_chemical_melting_point' value '461 K' was changed to '461' - the
value should be numeric and without a unit designator.

Automatic conversion script
Id: cif_fix_values 1646 2011-03-28 12:23:43Z adriana 

The following automatic conversions were performed:

'_chemical_melting_point' value '461 K' was changed to '461' - the
value should be numeric and without a unit
designator.

'_symmetry_cell_setting' value 'Monoclinic' changed to
'monoclinic' according to
/home/saulius/struct/CIF-dictionaries/cif_core.dic dictionary named
'cif_core.dic' version 2.4.1 from 2010-06-29.

Automatic conversion script
Id: cif_fix_values 1715 2011-07-08 13:25:40Z adriana 
;
_cod_original_cell_volume 2654.(2)
_cod_original_sg_symbol_H-M 'P 21/c'
_cod_original_formula_sum 'C12 H16 N4 O1 S1'
_cod_database_code 2205829
_cod_database_fobs_code 2205829

loop_
_symmetry_equiv_pos_as_xyz
'x, y, z'
'-x, y+1/2, -z+1/2'
'-x, -y, -z'
'x, -y-1/2, z-1/2'

loop_
_atom_site_label
_atom_site_fract_x
_atom_site_fract_y
_atom_site_fract_z
_atom_site_U_iso_or_equiv
_atom_site_adp_type
_atom_site_calc_flag
_atom_site_refinement_flags
_atom_site_occupancy
_atom_site_type_symbol
S1A 0.39687(4) 0.26810(5) 0.20884(3) 0.04550(16) Uani d . 1 S
O1A 0.10742(14) 0.0876(2) 0.28912(13) 0.0934(7) Uani d . 1 O
N1A 0.29837(13) 0.17134(18) 0.29958(11) 0.0508(5) Uani d . 1 N
N2A 0.45951(12) 0.11157(15) 0.33232(9) 0.0407(4) Uani d . 1 N
N3A 0.54316(12) 0.11623(15) 0.31170(10) 0.0387(4) Uani d . 1 N
N4A 0.68515(14) 0.1335(2) 0.24724(11) 0.0577(5) Uani d . 1 N
C1A 0.28327(19) 0.0916(3) 0.35979(15) 0.0692(8) Uani d . 1 C
H1AA 0.2753 0.1394 0.4028 0.083 Uiso calc R 1 H
H1AB 0.3411 0.0400 0.3809 0.083 Uiso calc R 1 H
C2A 0.1933(2) 0.0165(3) 0.32480(19) 0.0820(9) Uani d . 1 C
H2AB 0.2046 -0.0368 0.2854 0.098 Uiso calc R 1 H
H2AC 0.1820 -0.0332 0.3657 0.098 Uiso calc R 1 H
C3A 0.1231(2) 0.1599(3) 0.22851(18) 0.0861(10) Uani d . 1 C
H3AB 0.0638 0.2076 0.2037 0.103 Uiso calc R 1 H
H3AC 0.1343 0.1080 0.1885 0.103 Uiso calc R 1 H
C4A 0.20991(18) 0.2417(2) 0.26005(16) 0.0629(7) Uani d . 1 C
H4AB 0.2204 0.2875 0.2172 0.075 Uiso calc R 1 H
H4AC 0.1969 0.2982 0.2970 0.075 Uiso calc R 1 H
C5A 0.38544(15) 0.17921(18) 0.28386(11) 0.0384(4) Uani d . 1 C
C6A 0.62836(15) 0.06946(18) 0.35242(11) 0.0411(5) Uani d . 1 C
C7A 0.70958(15) 0.08118(19) 0.31852(12) 0.0447(5) Uani d . 1 C
C8A 0.75752(19) 0.1475(3) 0.21519(16) 0.0703(8) Uani d . 1 C
H8AA 0.7414 0.1844 0.1659 0.084 Uiso calc R 1 H
C9A 0.85421(19) 0.1109(3) 0.25048(18) 0.0710(8) Uani d . 1 C
H9AA 0.9021 0.1231 0.2258 0.085 Uiso calc R 1 H
C10A 0.87865(18) 0.0562(2) 0.32266(19) 0.0690(8) Uani d . 1 C
H10A 0.9434 0.0295 0.3478 0.083 Uiso calc R 1 H
C11A 0.80535(17) 0.0409(2) 0.35791(15) 0.0571(6) Uani d . 1 C
H11A 0.8202 0.0043 0.4072 0.069 Uiso calc R 1 H
C12A 0.63955(18) 0.0109(2) 0.42936(13) 0.0557(6) Uani d . 1 C
H12A 0.5780 0.0174 0.4409 0.084 Uiso calc R 1 H
H12B 0.6918 0.0502 0.4702 0.084 Uiso calc R 1 H
H12C 0.6561 -0.0727 0.4268 0.084 Uiso calc R 1 H
S1B 0.90197(4) 0.30078(6) 0.06077(4) 0.05760(19) Uani d . 1 S
O1B 1.17114(13) 0.1265(2) -0.04934(12) 0.0842(6) Uani d . 1 O
N1B 0.98901(13) 0.21700(19) -0.04151(11) 0.0550(5) Uani d . 1 N
N2B 0.82661(12) 0.16472(16) -0.07177(10) 0.0420(4) Uani d . 1 N
N3B 0.74437(12) 0.17228(16) -0.04903(10) 0.0393(4) Uani d . 1 N
N4B 0.60177(13) 0.20605(18) 0.01424(11) 0.0512(5) Uani d . 1 N
C1B 0.99540(18) 0.1563(3) -0.11241(14) 0.0615(7) Uani d . 1 C
H1BA 1.0055 0.2157 -0.1490 0.074 Uiso calc R 1 H
H1BB 0.9335 0.1141 -0.1383 0.074 Uiso calc R 1 H
C2B 1.0795(2) 0.0691(3) -0.09086(18) 0.0743(8) Uani d . 1 C
H2BB 1.0661 0.0058 -0.0581 0.089 Uiso calc R 1 H
H2BC 1.0849 0.0320 -0.1385 0.089 Uiso calc R 1 H
C3B 1.1634(2) 0.1789(4) 0.02070(19) 0.0902(10) Uani d . 1 C
H3BB 1.2266 0.2158 0.0500 0.108 Uiso calc R 1 H
H3BC 1.1495 0.1161 0.0535 0.108 Uiso calc R 1 H
C4B 1.08381(18) 0.2710(3) 0.00372(18) 0.0721(8) Uani d . 1 C
H4BB 1.0793 0.3035 0.0529 0.087 Uiso calc R 1 H
H4BC 1.0995 0.3369 -0.0261 0.087 Uiso calc R 1 H
C5B 0.90503(15) 0.22363(19) -0.02149(12) 0.0427(5) Uani d . 1 C
C6B 0.65781(15) 0.12941(18) -0.08907(12) 0.0398(5) Uani d . 1 C
C7B 0.57717(15) 0.14549(19) -0.05456(12) 0.0410(5) Uani d . 1 C
C8B 0.53107(19) 0.2214(3) 0.04734(15) 0.0625(7) Uani d . 1 C
H8BA 0.5475 0.2628 0.0951 0.075 Uiso calc R 1 H
C9B 0.43502(19) 0.1797(3) 0.01510(16) 0.0645(7) Uani d . 1 C
H9BA 0.3880 0.1930 0.0405 0.077 Uiso calc R 1 H
C10B 0.40996(17) 0.1186(2) -0.05488(15) 0.0592(7) Uani d . 1 C
H10B 0.3454 0.0897 -0.0780 0.071 Uiso calc R 1 H
C11B 0.48176(16) 0.1000(2) -0.09114(14) 0.0503(5) Uani d . 1 C
H11B 0.4666 0.0582 -0.1387 0.060 Uiso calc R 1 H
C12B 0.64354(17) 0.0688(2) -0.16558(13) 0.0556(6) Uani d . 1 C
H12D 0.6976 0.0894 -0.1847 0.083 Uiso calc R 1 H
H12E 0.5816 0.0946 -0.2031 0.083 Uiso calc R 1 H
H12F 0.6422 -0.0171 -0.1587 0.083 Uiso calc R 1 H
H2N3 0.7519(16) 0.209(2) -0.0052(13) 0.045(6) Uiso d . 1 H
H1N3 0.5405(17) 0.155(2) 0.2671(14) 0.056(7) Uiso d . 1 H

loop_
_atom_site_aniso_label
_atom_site_aniso_U_11
_atom_site_aniso_U_22
_atom_site_aniso_U_33
_atom_site_aniso_U_12
_atom_site_aniso_U_13
_atom_site_aniso_U_23
S1A 0.0454(3) 0.0494(3) 0.0426(3) -0.0008(2) 0.0155(2) 0.0101(2)
O1A 0.0485(11) 0.137(2) 0.0982(15) -0.0127(12) 0.0285(10) 0.0398(14)
N1A 0.0380(10) 0.0641(12) 0.0514(10) 0.0004(9) 0.0161(8) 0.0168(9)
N2A 0.0395(9) 0.0448(10) 0.0380(9) -0.0007(7) 0.0130(7) 0.0035(7)
N3A 0.0390(9) 0.0400(10) 0.0360(9) -0.0020(7) 0.0106(7) -0.0011(7)
N4A 0.0429(11) 0.0801(15) 0.0512(11) 0.0004(10) 0.0163(9) 0.0021(10)
C1A 0.0554(15) 0.094(2) 0.0632(15) -0.0014(14) 0.0266(12) 0.0300(15)
C2A 0.076(2) 0.091(2) 0.091(2) -0.0123(17) 0.0432(17) 0.0271(18)
C3A 0.0453(15) 0.129(3) 0.0785(19) -0.0063(16) 0.0116(14) 0.0319(19)
C4A 0.0474(14) 0.0714(17) 0.0744(17) 0.0120(12) 0.0260(12) 0.0203(14)
C5A 0.0401(11) 0.0382(11) 0.0363(10) -0.0045(8) 0.0114(8) -0.0026(8)
C6A 0.0434(11) 0.0359(11) 0.0402(11) 0.0008(9) 0.0083(9) -0.0050(8)
C7A 0.0395(11) 0.0421(12) 0.0487(12) 0.0003(9) 0.0089(9) -0.0100(10)
C8A 0.0541(16) 0.100(2) 0.0628(16) -0.0060(14) 0.0268(13) -0.0076(15)
C9A 0.0468(15) 0.086(2) 0.086(2) -0.0115(13) 0.0300(14) -0.0316(17)
C10A 0.0389(13) 0.0660(17) 0.097(2) 0.0043(12) 0.0145(14) -0.0237(16)
C11A 0.0446(13) 0.0509(14) 0.0681(15) 0.0049(11) 0.0074(11) -0.0073(11)
C12A 0.0607(15) 0.0535(14) 0.0485(13) 0.0083(11) 0.0116(11) 0.0062(11)
S1B 0.0470(3) 0.0720(4) 0.0531(3) 0.0014(3) 0.0152(3) -0.0234(3)
O1B 0.0459(10) 0.1226(18) 0.0907(14) 0.0138(11) 0.0314(10) -0.0125(13)
N1B 0.0356(10) 0.0696(13) 0.0604(11) -0.0012(9) 0.0162(9) -0.0232(10)
N2B 0.0357(9) 0.0478(10) 0.0439(9) 0.0011(8) 0.0147(7) -0.0067(8)
N3B 0.0375(9) 0.0419(10) 0.0396(9) 0.0036(7) 0.0138(8) -0.0022(8)
N4B 0.0456(11) 0.0600(12) 0.0514(11) 0.0024(9) 0.0203(9) -0.0020(9)
C1B 0.0488(14) 0.0805(18) 0.0597(14) 0.0007(12) 0.0239(12) -0.0164(13)
C2B 0.0740(19) 0.0750(19) 0.0874(19) 0.0105(15) 0.0449(16) -0.0100(16)
C3B 0.0415(15) 0.144(3) 0.082(2) 0.0048(17) 0.0163(14) -0.020(2)
C4B 0.0448(14) 0.088(2) 0.0853(19) -0.0174(13) 0.0239(13) -0.0310(16)
C5B 0.0392(11) 0.0434(12) 0.0449(11) 0.0071(9) 0.0127(9) -0.0016(9)
C6B 0.0381(11) 0.0366(11) 0.0425(11) 0.0033(9) 0.0100(9) 0.0028(9)
C7B 0.0386(11) 0.0397(11) 0.0447(11) 0.0061(9) 0.0132(9) 0.0101(9)
C8B 0.0579(15) 0.0782(18) 0.0595(14) 0.0086(13) 0.0300(12) -0.0010(13)
C9B 0.0491(14) 0.0791(19) 0.0754(18) 0.0148(13) 0.0340(13) 0.0197(15)
C10B 0.0380(12) 0.0686(17) 0.0702(16) 0.0040(11) 0.0161(11) 0.0246(13)
C11B 0.0410(12) 0.0531(14) 0.0533(13) 0.0019(10) 0.0104(10) 0.0137(10)
C12B 0.0495(13) 0.0619(15) 0.0534(13) -0.0002(11) 0.0140(11) -0.0149(11)

loop_
_atom_type_symbol
_atom_type_description
_atom_type_scat_dispersion_real
_atom_type_scat_dispersion_imag
_atom_type_scat_source
C C 0.0033 0.0016 'International Tables Vol C Tables 4.2.6.8 and 6.1.1.4'
H H 0.0000 0.0000 'International Tables Vol C Tables 4.2.6.8 and 6.1.1.4'
N N 0.0061 0.0033 'International Tables Vol C Tables 4.2.6.8 and 6.1.1.4'
O O 0.0106 0.0060 'International Tables Vol C Tables 4.2.6.8 and 6.1.1.4'
S S 0.1246 0.1234 'International Tables Vol C Tables 4.2.6.8 and 6.1.1.4'

loop_
_geom_angle_atom_site_label_1
_geom_angle_atom_site_label_2
_geom_angle_atom_site_label_3
_geom_angle
C2A O1A C3A 109.5(2)
C5A N1A C4A 124.46(18)
C5A N1A C1A 123.48(19)
C4A N1A C1A 112.06(18)
N3A N2A C5A 111.83(16)
C6A N3A N2A 124.73(18)
C6A N3A H1N3 117.1(15)
N2A N3A H1N3 118.1(15)
C8A N4A C7A 117.4(2)
N1A C1A C2A 109.8(2)
N1A C1A H1AA 109.7
C2A C1A H1AA 109.7
N1A C1A H1AB 109.7
C2A C1A H1AB 109.7
H1AA C1A H1AB 108.2
O1A C2A C1A 112.1(3)
O1A C2A H2AB 109.2
C1A C2A H2AB 109.2
O1A C2A H2AC 109.2
C1A C2A H2AC 109.2
H2AB C2A H2AC 107.9
O1A C3A C4A 111.6(2)
O1A C3A H3AB 109.3
C4A C3A H3AB 109.3
O1A C3A H3AC 109.3
C4A C3A H3AC 109.3
H3AB C3A H3AC 108.0
N1A C4A C3A 109.7(2)
N1A C4A H4AB 109.7
C3A C4A H4AB 109.7
N1A C4A H4AC 109.7
C3A C4A H4AC 109.7
H4AB C4A H4AC 108.2
N2A C5A N1A 113.72(17)
N2A C5A S1A 124.82(15)
N1A C5A S1A 121.46(15)
N3A C6A C7A 116.28(18)
N3A C6A C12A 119.80(19)
C7A C6A C12A 123.90(19)
N4A C7A C11A 122.2(2)
N4A C7A C6A 115.72(18)
C11A C7A C6A 122.0(2)
N4A C8A C9A 124.0(3)
N4A C8A H8AA 118.0
C9A C8A H8AA 118.0
C10A C9A C8A 118.5(3)
C10A C9A H9AA 120.7
C8A C9A H9AA 120.7
C9A C10A C11A 119.0(2)
C9A C10A H10A 120.5
C11A C10A H10A 120.5
C7A C11A C10A 118.9(2)
C7A C11A H11A 120.6
C10A C11A H11A 120.6
C6A C12A H12A 109.5
C6A C12A H12B 109.5
H12A C12A H12B 109.5
C6A C12A H12C 109.5
H12A C12A H12C 109.5
H12B C12A H12C 109.5
C3B O1B C2B 109.1(2)
C5B N1B C4B 124.36(19)
C5B N1B C1B 124.07(19)
C4B N1B C1B 111.56(18)
C5B N2B N3B 111.87(16)
C6B N3B N2B 124.35(18)
C6B N3B H2N3 119.7(15)
N2B N3B H2N3 115.9(15)
C8B N4B C7B 117.5(2)
N1B C1B C2B 110.0(2)
N1B C1B H1BA 109.7
C2B C1B H1BA 109.7
N1B C1B H1BB 109.7
C2B C1B H1BB 109.7
H1BA C1B H1BB 108.2
O1B C2B C1B 111.5(2)
O1B C2B H2BB 109.3
C1B C2B H2BB 109.3
O1B C2B H2BC 109.3
C1B C2B H2BC 109.3
H2BB C2B H2BC 108.0
O1B C3B C4B 111.9(3)
O1B C3B H3BB 109.2
C4B C3B H3BB 109.2
O1B C3B H3BC 109.2
C4B C3B H3BC 109.2
H3BB C3B H3BC 107.9
N1B C4B C3B 109.6(2)
N1B C4B H4BB 109.7
C3B C4B H4BB 109.7
N1B C4B H4BC 109.7
C3B C4B H4BC 109.7
H4BB C4B H4BC 108.2
N1B C5B N2B 113.76(18)
N1B C5B S1B 121.51(16)
N2B C5B S1B 124.73(15)
N3B C6B C7B 116.60(18)
N3B C6B C12B 120.09(19)
C7B C6B C12B 123.31(19)
N4B C7B C11B 122.5(2)
N4B C7B C6B 115.85(18)
C11B C7B C6B 121.7(2)
N4B C8B C9B 123.8(2)
N4B C8B H8BA 118.1
C9B C8B H8BA 118.1
C10B C9B C8B 118.8(2)
C10B C9B H9BA 120.6
C8B C9B H9BA 120.6
C9B C10B C11B 119.3(2)
C9B C10B H10B 120.4
C11B C10B H10B 120.4
C10B C11B C7B 118.3(2)
C10B C11B H11B 120.9
C7B C11B H11B 120.9
C6B C12B H12D 109.5
C6B C12B H12E 109.5
H12D C12B H12E 109.5
C6B C12B H12F 109.5
H12D C12B H12F 109.5
H12E C12B H12F 109.5

loop_
_geom_bond_atom_site_label_1
_geom_bond_atom_site_label_2
_geom_bond_distance
_geom_bond_publ_flag
S1A C5A 1.713(2) yes
O1A C2A 1.416(4) yes
O1A C3A 1.422(3) yes
N1A C5A 1.353(3) yes
N1A C4A 1.451(3) yes
N1A C1A 1.460(3) yes
N2A N3A 1.350(2) yes
N2A C5A 1.352(2) yes
N3A C6A 1.299(2) yes
N3A H1N3 0.90(2) ?
N4A C8A 1.334(3) yes
N4A C7A 1.340(3) yes
C1A C2A 1.480(4) ?
C1A H1AA 0.9700 ?
C1A H1AB 0.9700 ?
C2A H2AB 0.9700 ?
C2A H2AC 0.9700 ?
C3A C4A 1.484(4) ?
C3A H3AB 0.9700 ?
C3A H3AC 0.9700 ?
C4A H4AB 0.9700 ?
C4A H4AC 0.9700 ?
C6A C7A 1.468(3) ?
C6A C12A 1.482(3) ?
C7A C11A 1.385(3) ?
C8A C9A 1.371(4) ?
C8A H8AA 0.9300 ?
C9A C10A 1.366(4) ?
C9A H9AA 0.9300 ?
C10A C11A 1.387(4) ?
C10A H10A 0.9300 ?
C11A H11A 0.9300 ?
C12A H12A 0.9600 ?
C12A H12B 0.9600 ?
C12A H12C 0.9600 ?
S1B C5B 1.713(2) yes
O1B C3B 1.416(3) yes
O1B C2B 1.421(3) yes
N1B C5B 1.350(3) yes
N1B C4B 1.454(3) yes
N1B C1B 1.463(3) yes
N2B C5B 1.350(3) yes
N2B N3B 1.354(2) yes
N3B C6B 1.294(3) yes
N3B H2N3 0.86(2) ?
N4B C8B 1.328(3) yes
N4B C7B 1.345(3) yes
C1B C2B 1.484(4) ?
C1B H1BA 0.9700 ?
C1B H1BB 0.9700 ?
C2B H2BB 0.9700 ?
C2B H2BC 0.9700 ?
C3B C4B 1.477(4) ?
C3B H3BB 0.9700 ?
C3B H3BC 0.9700 ?
C4B H4BB 0.9700 ?
C4B H4BC 0.9700 ?
C6B C7B 1.473(3) ?
C6B C12B 1.478(3) ?
C7B C11B 1.392(3) ?
C8B C9B 1.375(4) ?
C8B H8BA 0.9300 ?
C9B C10B 1.365(4) ?
C9B H9BA 0.9300 ?
C10B C11B 1.386(3) ?
C10B H10B 0.9300 ?
C11B H11B 0.9300 ?
C12B H12D 0.9600 ?
C12B H12E 0.9600 ?
C12B H12F 0.9600 ?

loop_
_geom_hbond_atom_site_label_D
_geom_hbond_atom_site_label_H
_geom_hbond_atom_site_label_A
_geom_hbond_site_symmetry_A
_geom_hbond_distance_DH
_geom_hbond_distance_HA
_geom_hbond_distance_DA
_geom_hbond_angle_DHA
_geom_hbond_publ_flag
N3A H1N3 S1A 1_555 0.90(2) 2.33(2) 2.837(2) 116(2) yes
N3A H1N3 N4A 1_555 0.90(2) 2.20(3) 2.626(3) 109(2) yes
N3B H2N3 S1B 1_555 0.86(2) 2.31(2) 2.835(2) 120(2) yes
N3B H2N3 N4B 1_555 0.86(2) 2.26(2) 2.639(3) 106(2) yes
C1A H1AB N2A 1_555 0.97 2.27 2.703(3) 106 yes
C2A H2AC S1B 2_645 0.97 2.74 3.673(3) 161 yes
C4A H4AB S1A 1_555 0.97 2.56 3.081(3) 114 yes
C1B H1BB N2B 1_555 0.97 2.28 2.714(3) 106 yes
C12A H12A N2A 1_555 0.96 2.36 2.811(3) 108 yes
C12B H12D N2B 1_555 0.96 2.39 2.804(3) 105 yes
C4B H4BB S1B 1_555 0.97 2.56 3.077(3) 113 yes

loop_
_geom_torsion_atom_site_label_1
_geom_torsion_atom_site_label_2
_geom_torsion_atom_site_label_3
_geom_torsion_atom_site_label_4
_geom_torsion
_geom_torsion_publ_flag
C5A N2A N3A C6A 173.01(18) ?
C5A N1A C1A C2A -127.6(3) ?
C4A N1A C1A C2A 53.3(3) ?
C3A O1A C2A C1A 59.4(3) ?
N1A C1A C2A O1A -56.1(3) ?
C2A O1A C3A C4A -59.8(4) ?
C5A N1A C4A C3A 127.1(3) ?
C1A N1A C4A C3A -53.8(3) ?
O1A C3A C4A N1A 57.1(3) ?
N3A N2A C5A N1A 176.28(17) yes
N3A N2A C5A S1A -3.8(2) yes
C4A N1A C5A N2A 175.2(2) ?
C1A N1A C5A N2A -3.7(3) ?
C4A N1A C5A S1A -4.7(3) ?
C1A N1A C5A S1A 176.34(19) ?
N2A N3A C6A C7A 178.18(17) ?
N2A N3A C6A C12A -3.1(3) yes
C8A N4A C7A C11A -1.0(4) ?
C8A N4A C7A C6A 178.9(2) ?
N3A C6A C7A N4A -3.3(3) ?
C12A C6A C7A N4A 178.0(2) yes
N3A C6A C7A C11A 176.54(19) ?
C12A C6A C7A C11A -2.1(3) ?
C7A N4A C8A C9A 0.6(4) ?
N4A C8A C9A C10A 0.3(4) ?
C8A C9A C10A C11A -0.7(4) ?
N4A C7A C11A C10A 0.6(3) ?
C6A C7A C11A C10A -179.3(2) ?
C9A C10A C11A C7A 0.3(4) ?
C5B N2B N3B C6B 176.05(19) ?
C5B N1B C1B C2B -127.7(3) ?
C4B N1B C1B C2B 53.3(3) ?
C3B O1B C2B C1B 59.9(3) ?
N1B C1B C2B O1B -56.5(3) ?
C2B O1B C3B C4B -60.8(4) ?
C5B N1B C4B C3B 127.4(3) ?
C1B N1B C4B C3B -53.7(3) ?
O1B C3B C4B N1B 57.8(4) ?
C4B N1B C5B N2B -178.9(2) ?
C1B N1B C5B N2B 2.3(3) ?
C4B N1B C5B S1B 1.1(3) ?
C1B N1B C5B S1B -177.71(19) ?
N3B N2B C5B N1B 179.20(18) yes
N3B N2B C5B S1B -0.8(3) yes
N2B N3B C6B C7B 179.57(17) ?
N2B N3B C6B C12B -0.9(3) yes
C8B N4B C7B C11B 0.2(3) ?
C8B N4B C7B C6B -179.5(2) ?
N3B C6B C7B N4B 1.6(3) ?
C12B C6B C7B N4B -177.9(2) yes
N3B C6B C7B C11B -178.06(19) ?
C12B C6B C7B C11B 2.4(3) ?
C7B N4B C8B C9B -0.4(4) ?
N4B C8B C9B C10B 0.2(4) ?
C8B C9B C10B C11B 0.2(4) ?
C9B C10B C11B C7B -0.4(3) ?
N4B C7B C11B C10B 0.2(3) ?
C6B C7B C11B C10B 179.85(19) ?

loop_
_cod_related_entry_id
_cod_related_entry_database
_cod_related_entry_code
1 ChemSpider 4589875
